data_2016239
loop_
_publ_author_name
'Yanko Moreno'
'Yimmy Salgado'
'Mar\'ia Teresa Garland'
'Ricardo Baggio'

_publ_section_title (2,2'-Biquinoline-\k^2^<i>N</i>,<i>N</i>')bis(nitrato-\k^2^<i>O</i>,<i>O</i>')copper(II)
_journal_coeditor_code DN3060
_journal_issue 11
_journal_name_full 'Acta Crystallographica Section C'
_journal_page_first m487
_journal_page_last m489
_journal_paper_doi 10.1107/S0108270107046513
_journal_volume 63
_journal_year 2007
_chemical_formula_iupac '[Cu (N O3)2 (C18 H12 N2)]'
_chemical_formula_moiety 'C18 H12 Cu N4 O6'
_chemical_formula_sum 'C18 H12 Cu N4 O6'
_chemical_formula_weight 443.86
_chemical_name_systematic
;
(2,2'-Biquinoline-\k^2^N,N')bis(nitrato-\k^2^O,O')copper(II)
;
_space_group_IT_number 15
_symmetry_cell_setting monoclinic
_symmetry_space_group_name_Hall '-C 2yc'
_symmetry_space_group_name_H-M 'C 1 2/c 1'
_atom_sites_solution_hydrogens geom
_atom_sites_solution_primary direct
_atom_sites_solution_secondary difmap
_audit_creation_method SHELXL97
_cell_angle_alpha 90.00
_cell_angle_beta 125.084(5)
_cell_angle_gamma 90.00
_cell_formula_units_Z 4
_cell_length_a 19.310(8)
_cell_length_b 8.342(4)
_cell_length_c 13.160(6)
_cell_measurement_reflns_used 4568
_cell_measurement_temperature 291(2)
_cell_measurement_theta_max 26.12
_cell_measurement_theta_min 3.44
_cell_volume 1734.7(14)
_computing_cell_refinement 'SAINT-NT (Bruker, 2000)'
_computing_data_collection 'SMART-NT (Bruker, 2001)'
_computing_data_reduction 'SAINT-NT (Bruker, 2000)'
_computing_molecular_graphics
;
SHELXTL-NT (Sheldrick, 2000), ORTEPIII (Burnett & Johnson, 1996)
and
ORTEP-3 for Windows (Farrugia, 1997)
;
_computing_publication_material
;
SHELXTL-NT (Sheldrick, 2000) and PLATON (Spek, 2003)
;
_computing_structure_refinement 'SHELXL97 (Sheldrick, 1997)'
_computing_structure_solution 'SHELXS97 (Sheldrick, 1997)'
_diffrn_ambient_temperature 291(2)
_diffrn_measured_fraction_theta_full 0.997
_diffrn_measured_fraction_theta_max 0.921
_diffrn_measurement_device_type 'Bruker SMART CCD area-detector'
_diffrn_measurement_method '\f and \w'
_diffrn_radiation_monochromator graphite
_diffrn_radiation_source 'fine-focus sealed tube'
_diffrn_radiation_type MoK\a
_diffrn_radiation_wavelength 0.71073
_diffrn_reflns_av_R_equivalents 0.061
_diffrn_reflns_av_sigmaI/netI 0.052
_diffrn_reflns_limit_h_max 25
_diffrn_reflns_limit_h_min -24
_diffrn_reflns_limit_k_max 10
_diffrn_reflns_limit_k_min -10
_diffrn_reflns_limit_l_max 17
_diffrn_reflns_limit_l_min -17
_diffrn_reflns_number 6551
_diffrn_reflns_theta_full 25.00
_diffrn_reflns_theta_max 27.92
_diffrn_reflns_theta_min 2.58
_diffrn_standards_number 0
_exptl_absorpt_coefficient_mu 1.307
_exptl_absorpt_correction_T_max 0.77
_exptl_absorpt_correction_T_min 0.66
_exptl_absorpt_correction_type multi-scan
_exptl_absorpt_process_details '(SADABS; Sheldrick, 2001)'
_exptl_crystal_colour 'light brown'
_exptl_crystal_density_diffrn 1.700
_exptl_crystal_density_method 'not measured'
_exptl_crystal_description block
_exptl_crystal_F_000 900
_exptl_crystal_size_max 0.45
_exptl_crystal_size_mid 0.25
_exptl_crystal_size_min 0.20
_refine_diff_density_max 0.351
_refine_diff_density_min -0.300
_refine_ls_extinction_method none
_refine_ls_goodness_of_fit_ref 1.111
_refine_ls_hydrogen_treatment constr
_refine_ls_matrix_type full
_refine_ls_number_parameters 132
_refine_ls_number_reflns 1914
_refine_ls_number_restraints 0
_refine_ls_restrained_S_all 1.111
_refine_ls_R_factor_all 0.0977
_refine_ls_R_factor_gt 0.0558
_refine_ls_shift/su_max 0.000
_refine_ls_shift/su_mean 0.000
_refine_ls_structure_factor_coef Fsqd
_refine_ls_weighting_details 'calc w = 1/[\s^2^(Fo^2^)+(0.0651P)^2^] where P=(Fo^2^+2Fc^2^)/3'
_refine_ls_weighting_scheme calc
_refine_ls_wR_factor_gt 0.1349
_refine_ls_wR_factor_ref 0.1532
_reflns_number_gt 1125
_reflns_number_total 1914
_reflns_threshold_expression I>2\s(I)
_cod_data_source_file dn3060.cif
_cod_data_source_block I
_cod_depositor_comments
;
The following automatic conversions were performed:
'_geom_angle_publ_flag' value 'Y' changed to 'y' according to
'/home/saulius/struct/CIF-dictionaries/cif_core.dic' dictionary named
'cif_core.dic' version 2.4.1 from 2010-06-29.

Automatic conversion script
Id: cif_fix_enum 1527 2010-12-29 10:47:43Z saulius 

The following automatic conversions were performed:

'_geom_angle_publ_flag' value 'Y' changed to 'y' according to
/home/saulius/struct/CIF-dictionaries/cif_core.dic dictionary named
'cif_core.dic' version 2.4.1 from 2010-06-29.

Automatic conversion script
Id: cif_fix_values 1715 2011-07-08 13:25:40Z adriana 
;
_cod_original_sg_symbol_H-M 'C 2/c'
_cod_database_code 2016239
_cod_database_fobs_code 2016239

loop_
_symmetry_equiv_pos_as_xyz
'x, y, z'
'-x, y, -z+1/2'
'x+1/2, y+1/2, z'
'-x+1/2, y+1/2, -z+1/2'
'-x, -y, -z'
'x, -y, z-1/2'
'-x+1/2, -y+1/2, -z'
'x+1/2, -y+1/2, z-1/2'

loop_
_atom_site_type_symbol
_atom_site_label
_atom_site_fract_x
_atom_site_fract_y
_atom_site_fract_z
_atom_site_U_iso_or_equiv
_atom_site_adp_type
_atom_site_calc_flag
_atom_site_refinement_flags
_atom_site_occupancy
Cu Cu1 0.5000 0.50876(7) 0.7500 0.0662(3) Uani d S 1
N N1 0.4215(2) 0.3341(3) 0.7158(3) 0.0529(8) Uani d . 1
C C1 0.3386(3) 0.3477(5) 0.6759(4) 0.0593(11) Uani d . 1
C C2 0.3017(3) 0.4988(5) 0.6536(4) 0.0650(11) Uani d . 1
H H2 0.3335 0.5903 0.6672 0.078 Uiso calc R 1
C C3 0.2188(3) 0.5119(6) 0.6118(4) 0.0756(14) Uani d . 1
H H3 0.1942 0.6130 0.5959 0.091 Uiso calc R 1
C C4 0.1705(3) 0.3766(8) 0.5925(4) 0.0910(18) Uani d . 1
H H4 0.1145 0.3880 0.5660 0.109 Uiso calc R 1
C C5 0.2044(4) 0.2292(8) 0.6123(4) 0.0897(18) Uani d . 1
H H5 0.1714 0.1395 0.5984 0.108 Uiso calc R 1
C C6 0.2901(3) 0.2093(6) 0.6541(4) 0.0716(13) Uani d . 1
C C7 0.3288(4) 0.0615(6) 0.6749(4) 0.0841(16) Uani d . 1
H H7 0.2983 -0.0314 0.6628 0.101 Uiso calc R 1
C C8 0.4103(4) 0.0497(5) 0.7127(4) 0.0824(16) Uani d . 1
H H8 0.4358 -0.0500 0.7263 0.099 Uiso calc R 1
C C9 0.4555(3) 0.1906(4) 0.7309(4) 0.0607(11) Uani d . 1
N N2 0.4674(2) 0.6899(4) 0.5622(3) 0.0684(10) Uani d . 1
O O3 0.4669(2) 0.7863(5) 0.4936(3) 0.1085(13) Uani d . 1
O O1 0.4056(2) 0.6190(4) 0.5398(3) 0.1082(13) Uani d . 1
O O2 0.5320(2) 0.6714(4) 0.6719(3) 0.1061(13) Uani d . 1

loop_
_atom_site_aniso_label
_atom_site_aniso_U_11
_atom_site_aniso_U_22
_atom_site_aniso_U_33
_atom_site_aniso_U_12
_atom_site_aniso_U_13
_atom_site_aniso_U_23
Cu1 0.0522(5) 0.0400(4) 0.0939(6) 0.000 0.0347(4) 0.000
N1 0.066(2) 0.0433(16) 0.0486(19) -0.0085(15) 0.0321(18) -0.0048(14)
C1 0.061(3) 0.069(3) 0.049(2) -0.022(2) 0.032(2) -0.0093(19)
C2 0.055(3) 0.073(3) 0.059(3) -0.010(2) 0.029(2) -0.006(2)
C3 0.051(3) 0.112(4) 0.061(3) -0.007(3) 0.030(2) -0.015(3)
C4 0.071(3) 0.151(5) 0.058(3) -0.039(4) 0.041(3) -0.019(4)
C5 0.082(4) 0.131(5) 0.059(3) -0.060(4) 0.042(3) -0.024(3)
C6 0.092(4) 0.078(3) 0.053(3) -0.038(3) 0.047(3) -0.017(2)
C7 0.123(5) 0.070(3) 0.058(3) -0.052(3) 0.052(3) -0.018(2)
C8 0.129(5) 0.047(2) 0.068(3) -0.025(3) 0.054(4) -0.010(2)
C9 0.090(3) 0.0429(19) 0.044(2) -0.0085(19) 0.035(2) -0.0038(18)
N2 0.057(2) 0.076(2) 0.061(2) -0.002(2) 0.027(2) 0.015(2)
O3 0.095(3) 0.122(3) 0.101(3) 0.000(2) 0.053(2) 0.051(2)
O1 0.074(2) 0.119(3) 0.097(3) -0.034(2) 0.029(2) 0.023(2)
O2 0.074(2) 0.077(2) 0.096(3) -0.0177(18) 0.008(2) 0.033(2)

loop_
_atom_type_symbol
_atom_type_description
_atom_type_scat_dispersion_real
_atom_type_scat_dispersion_imag
_atom_type_scat_source
C C 0.0033 0.0016 'International Tables Vol C Tables 4.2.6.8 and 6.1.1.4'
H H 0.0000 0.0000 'International Tables Vol C Tables 4.2.6.8 and 6.1.1.4'
N N 0.0061 0.0033 'International Tables Vol C Tables 4.2.6.8 and 6.1.1.4'
O O 0.0106 0.0060 'International Tables Vol C Tables 4.2.6.8 and 6.1.1.4'
Cu Cu 0.3201 1.2651 'International Tables Vol C Tables 4.2.6.8 and 6.1.1.4'

loop_
_geom_angle_atom_site_label_1
_geom_angle_atom_site_label_2
_geom_angle_atom_site_label_3
_geom_angle_site_symmetry_1
_geom_angle_site_symmetry_3
_geom_angle
_geom_angle_publ_flag
N1 Cu1 N1 . 2_656 83.9(2) ?
N1 Cu1 O2 . 2_656 101.32(16) ?
N1 Cu1 O2 2_656 2_656 144.31(14) ?
N1 Cu1 O2 . . 144.31(14) y
N1 Cu1 O2 2_656 . 101.32(16) ?
O2 Cu1 O2 2_656 . 94.7(3) ?
N1 Cu1 O1 . 2_656 120.84(13) ?
N1 Cu1 O1 2_656 2_656 92.56(13) ?
O2 Cu1 O1 2_656 2_656 54.23(13) ?
O2 Cu1 O1 . 2_656 94.40(16) ?
N1 Cu1 O1 . . 92.56(13) ?
N1 Cu1 O1 2_656 . 120.84(13) ?
O2 Cu1 O1 2_656 . 94.40(16) ?
O2 Cu1 O1 . . 54.23(13) ?
O1 Cu1 O1 2_656 . 136.00(18) y
C9 N1 C1 . . 120.0(3) ?
C9 N1 Cu1 . . 112.8(3) ?
C1 N1 Cu1 . . 127.2(3) ?
N1 C1 C2 . . 119.9(3) ?
N1 C1 C6 . . 120.2(4) ?
C2 C1 C6 . . 119.9(4) ?
C3 C2 C1 . . 119.8(4) ?
C3 C2 H2 . . 120.1 ?
C1 C2 H2 . . 120.1 ?
C2 C3 C4 . . 121.1(5) ?
C2 C3 H3 . . 119.5 ?
C4 C3 H3 . . 119.5 ?
C5 C4 C3 . . 120.3(5) ?
C5 C4 H4 . . 119.9 ?
C3 C4 H4 . . 119.9 ?
C4 C5 C6 . . 120.7(5) ?
C4 C5 H5 . . 119.7 ?
C6 C5 H5 . . 119.7 ?
C7 C6 C1 . . 118.0(5) ?
C7 C6 C5 . . 123.8(5) ?
C1 C6 C5 . . 118.2(5) ?
C8 C7 C6 . . 121.2(4) ?
C8 C7 H7 . . 119.4 ?
C6 C7 H7 . . 119.4 ?
C7 C8 C9 . . 118.7(5) ?
C7 C8 H8 . . 120.7 ?
C9 C8 H8 . . 120.7 ?
N1 C9 C8 . . 121.8(4) ?
N1 C9 C9 . 2_656 115.3(2) ?
C8 C9 C9 . 2_656 122.9(3) ?
O3 N2 O1 . . 124.3(4) ?
O3 N2 O2 . . 121.0(4) ?
O1 N2 O2 . . 114.0(4) ?
O3 N2 Cu1 . . 167.5(3) ?
O1 N2 Cu1 . . 67.6(2) ?
O2 N2 Cu1 . . 46.6(2) ?
N2 O1 Cu1 . . 85.4(3) ?
N2 O2 Cu1 . . 106.1(3) ?

loop_
_geom_bond_atom_site_label_1
_geom_bond_atom_site_label_2
_geom_bond_site_symmetry_2
_geom_bond_distance
_geom_bond_publ_flag
Cu1 N1 . 1.959(3) y
Cu1 N1 2_656 1.959(3) ?
Cu1 O2 2_656 2.002(3) ?
Cu1 O2 . 2.002(4) y
Cu1 O1 2_656 2.455(4) ?
Cu1 O1 . 2.455(4) y
N1 C9 . 1.324(4) ?
N1 C1 . 1.374(5) ?
C1 C2 . 1.393(5) ?
C1 C6 . 1.408(5) ?
C2 C3 . 1.366(7) ?
C2 H2 . 0.9300 ?
C3 C4 . 1.393(7) ?
C3 H3 . 0.9300 ?
C4 C5 . 1.346(7) ?
C4 H4 . 0.9300 ?
C5 C6 . 1.422(7) ?
C5 H5 . 0.9300 ?
C6 C7 . 1.385(7) ?
C7 C8 . 1.354(8) ?
C7 H7 . 0.9300 ?
C8 C9 . 1.399(5) ?
C8 H8 . 0.9300 ?
C9 C9 2_656 1.489(9) ?
N2 O3 . 1.205(4) ?
N2 O1 . 1.206(4) ?
N2 O2 . 1.262(4) ?

loop_
_geom_hbond_atom_site_label_D
_geom_hbond_atom_site_label_H
_geom_hbond_atom_site_label_A
_geom_hbond_site_symmetry_A
_geom_hbond_distance_DH
_geom_hbond_distance_HA
_geom_hbond_distance_DA
_geom_hbond_angle_DHA
C2 H2 O2 2_656 0.93 2.32 3.030(7) 133
C4 H4 O3 3_445 0.93 2.57 3.440(8) 155
C8 H8 O2 2_646 0.93 2.57 3.400(6) 148

loop_
_geom_torsion_atom_site_label_1
_geom_torsion_atom_site_label_2
_geom_torsion_atom_site_label_3
_geom_torsion_atom_site_label_4
_geom_torsion_site_symmetry_1
_geom_torsion_site_symmetry_4
_geom_torsion
N1 Cu1 N1 C9 2_656 . 0.2(2)
O2 Cu1 N1 C9 2_656 . -144.0(3)
O2 Cu1 N1 C9 . . 101.1(3)
O1 Cu1 N1 C9 2_656 . -89.1(3)
O1 Cu1 N1 C9 . . 120.9(3)
N1 Cu1 N1 C1 2_656 . -177.5(4)
O2 Cu1 N1 C1 2_656 . 38.2(3)
O2 Cu1 N1 C1 . . -76.7(4)
O1 Cu1 N1 C1 2_656 . 93.1(3)
O1 Cu1 N1 C1 . . -56.8(3)
C9 N1 C1 C2 . . -176.5(4)
Cu1 N1 C1 C2 . . 1.1(5)
C9 N1 C1 C6 . . 1.7(6)
Cu1 N1 C1 C6 . . 179.3(3)
N1 C1 C2 C3 . . 178.8(4)
C6 C1 C2 C3 . . 0.6(6)
C1 C2 C3 C4 . . 0.9(7)
C2 C3 C4 C5 . . -1.6(7)
C3 C4 C5 C6 . . 0.6(7)
N1 C1 C6 C7 . . 0.4(6)
C2 C1 C6 C7 . . 178.6(4)
N1 C1 C6 C5 . . -179.7(4)
C2 C1 C6 C5 . . -1.5(6)
C4 C5 C6 C7 . . -179.3(4)
C4 C5 C6 C1 . . 0.9(7)
C1 C6 C7 C8 . . -1.3(7)
C5 C6 C7 C8 . . 178.8(4)
C6 C7 C8 C9 . . 0.2(7)
C1 N1 C9 C8 . . -2.9(6)
Cu1 N1 C9 C8 . . 179.1(3)
C1 N1 C9 C9 . 2_656 177.4(4)
Cu1 N1 C9 C9 . 2_656 -0.5(5)
C1 N1 C9 Cu1 . . 177.9(5)
C7 C8 C9 N1 . . 2.0(7)
C7 C8 C9 C9 . 2_656 -178.3(5)
C7 C8 C9 Cu1 . . 3.9(13)
N1 Cu1 C9 N1 2_656 . -179.8(2)
O2 Cu1 C9 N1 2_656 . 42.7(3)
O2 Cu1 C9 N1 . . -114.3(3)
O1 Cu1 C9 N1 2_656 . 105.5(3)
O1 Cu1 C9 N1 . . -62.8(3)
N1 Cu1 C9 C8 . . -2.5(9)
N1 Cu1 C9 C8 2_656 . 177.8(11)
O2 Cu1 C9 C8 2_656 . 40.2(11)
O2 Cu1 C9 C8 . . -116.8(10)
O1 Cu1 C9 C8 2_656 . 103.1(10)
O1 Cu1 C9 C8 . . -65.2(10)
N1 Cu1 C9 C9 . 2_656 179.5(5)
N1 Cu1 C9 C9 2_656 2_656 -0.3(3)
O2 Cu1 C9 C9 2_656 2_656 -137.8(3)
O2 Cu1 C9 C9 . 2_656 65.2(4)
O1 Cu1 C9 C9 2_656 2_656 -75.0(3)
O1 Cu1 C9 C9 . 2_656 116.7(3)
N1 Cu1 N2 O3 . . -176.9(15)
N1 Cu1 N2 O3 2_656 . -81.9(15)
O2 Cu1 N2 O3 2_656 . 76.4(15)
O2 Cu1 N2 O3 . . -11.0(14)
O1 Cu1 N2 O3 2_656 . 23.6(16)
O1 Cu1 N2 O3 . . 163.2(17)
N1 Cu1 N2 O1 . . 19.8(3)
N1 Cu1 N2 O1 2_656 . 114.8(3)
O2 Cu1 N2 O1 2_656 . -86.8(3)
O2 Cu1 N2 O1 . . -174.2(5)
O1 Cu1 N2 O1 2_656 . -139.7(2)
N1 Cu1 N2 O2 . . -166.0(3)
N1 Cu1 N2 O2 2_656 . -70.9(4)
O2 Cu1 N2 O2 2_656 . 87.4(4)
O1 Cu1 N2 O2 2_656 . 34.6(3)
O1 Cu1 N2 O2 . . 174.2(5)
O3 N2 O1 Cu1 . . -175.7(4)
O2 N2 O1 Cu1 . . -4.6(4)
N1 Cu1 O1 N2 . . -162.6(3)
N1 Cu1 O1 N2 2_656 . -78.2(3)
O2 Cu1 O1 N2 2_656 . 95.8(3)
O2 Cu1 O1 N2 . . 3.3(3)
O1 Cu1 O1 N2 2_656 . 55.7(2)
O3 N2 O2 Cu1 . . 177.2(4)
O1 N2 O2 Cu1 . . 5.9(5)
N1 Cu1 O2 N2 . . 21.5(5)
N1 Cu1 O2 N2 2_656 . 116.8(3)
O2 Cu1 O2 N2 2_656 . -95.3(3)
O1 Cu1 O2 N2 2_656 . -149.7(3)
O1 Cu1 O2 N2 . . -3.2(3)
